data_4342629
loop_
_publ_author_name
'Li, Zheng-Zheng'
'Wen, A-Hao'
'Yao, Su-Yang'
'Ye, Bao-Hui'

_publ_section_title
;
 Enantioselective Syntheses of Sulfoxides in Octahedral Ruthenium(II)
 Complexes via a Chiral-at-Metal Strategy.
;
_journal_issue 6
_journal_name_full 'Inorganic chemistry'
_journal_page_first 2726
_journal_page_last 2733
_journal_paper_doi 10.1021/ic502898e
_journal_volume 54
_journal_year 2015
_chemical_absolute_configuration ad
_chemical_formula_sum 'C29 H27 Cl2 F6 N4 O2 P Ru S'
_chemical_formula_weight 812.55
_chemical_name_systematic
;
 ? 
;
_space_group_IT_number 5
_symmetry_cell_setting monoclinic
_symmetry_space_group_name_Hall 'C 2y'
_symmetry_space_group_name_H-M 'C 1 2 1'
_atom_sites_solution_hydrogens geom
_atom_sites_solution_primary direct
_atom_sites_solution_secondary difmap
_audit_creation_method SHELXL-97
_cell_angle_alpha 90.00
_cell_angle_beta 105.063(2)
_cell_angle_gamma 90.00
_cell_formula_units_Z 4
_cell_length_a 21.6534(3)
_cell_length_b 8.84210(10)
_cell_length_c 17.9476(3)
_cell_measurement_reflns_used 6458
_cell_measurement_temperature 226(2)
_cell_measurement_theta_max 73.91
_cell_measurement_theta_min 4.23
_cell_volume 3318.21(9)
_computing_cell_refinement 'Bruker SMART'
_computing_data_collection 'Bruker SMART'
_computing_data_reduction 'Bruker SAINT'
_computing_molecular_graphics 'Bruker SHELXTL'
_computing_publication_material 'Bruker SHELXTL'
_computing_structure_refinement 'SHELXL-97 (Sheldrick, 1997)'
_computing_structure_solution 'SHELXS-97 (Sheldrick, 1990)'
_diffrn_ambient_temperature 226(2)
_diffrn_measured_fraction_theta_full 0.990
_diffrn_measured_fraction_theta_max 0.990
_diffrn_measurement_device_type 'Germini S Ultra'
_diffrn_measurement_method 'phi and omega scans'
_diffrn_radiation_monochromator graphite
_diffrn_radiation_source 'fine-focus sealed tube'
_diffrn_radiation_type CuK\a
_diffrn_radiation_wavelength 1.54178
_diffrn_reflns_av_R_equivalents 0.0313
_diffrn_reflns_av_sigmaI/netI 0.0399
_diffrn_reflns_limit_h_max 26
_diffrn_reflns_limit_h_min -26
_diffrn_reflns_limit_k_max 10
_diffrn_reflns_limit_k_min -10
_diffrn_reflns_limit_l_max 22
_diffrn_reflns_limit_l_min -21
_diffrn_reflns_number 13981
_diffrn_reflns_theta_full 73.91
_diffrn_reflns_theta_max 73.91
_diffrn_reflns_theta_min 4.23
_diffrn_standards_decay_% negligible
_exptl_absorpt_coefficient_mu 6.961
_exptl_absorpt_correction_T_max 0.5428
_exptl_absorpt_correction_T_min 0.1285
_exptl_absorpt_correction_type multi-scan
_exptl_absorpt_process_details SADABS
_exptl_crystal_colour red
_exptl_crystal_density_diffrn 1.626
_exptl_crystal_density_method 'not measured'
_exptl_crystal_description plate
_exptl_crystal_F_000 1632
_exptl_crystal_size_max 0.50
_exptl_crystal_size_mid 0.20
_exptl_crystal_size_min 0.10
_refine_diff_density_max 0.521
_refine_diff_density_min -0.426
_refine_diff_density_rms 0.058
_refine_ls_abs_structure_details 'Flack H D (1983), Acta Cryst. A39, 876-881'
_refine_ls_abs_structure_Flack -0.030(7)
_refine_ls_extinction_method none
_refine_ls_goodness_of_fit_ref 1.035
_refine_ls_hydrogen_treatment mixed
_refine_ls_matrix_type full
_refine_ls_number_parameters 418
_refine_ls_number_reflns 6458
_refine_ls_number_restraints 1
_refine_ls_restrained_S_all 1.035
_refine_ls_R_factor_all 0.0323
_refine_ls_R_factor_gt 0.0301
_refine_ls_shift/su_max 0.001
_refine_ls_shift/su_mean 0.000
_refine_ls_structure_factor_coef Fsqd
_refine_ls_weighting_details 'calc w=1/[\s^2^(Fo^2^)+(0.0410P)^2^+2.0760P] where P=(Fo^2^+2Fc^2^)/3'
_refine_ls_weighting_scheme calc
_refine_ls_wR_factor_gt 0.0753
_refine_ls_wR_factor_ref 0.0772
_reflns_number_gt 6186
_reflns_number_total 6458
_reflns_threshold_expression >2sigma(I)
_cod_data_source_file ic502898e_si_003.cif
_cod_data_source_block 1
_cod_depositor_comments
;
The following automatic conversions were performed:

'_symmetry_cell_setting' value 'Monoclinic' changed to 'monoclinic'
according to
/usr/data/users/saulius/crontab/automatic-downloads/rss-feeds/ACS/lib/dictionaries/cif_core.dic
dictionary named 'cif_core.dic' version 2.4.2 from 2011-04-26.

Automatic conversion script
Id: cif_fix_values 3086 2015-02-26 13:12:21Z robertas 

 Adding full bibliography for 4342627--4342630.cif.
;
_cod_original_cell_volume 3318.21(8)
_cod_original_sg_symbol_H-M C2
_cod_database_code 4342629

loop_
_space_group_symop_id
_space_group_symop_operation_xyz
1 'x, y, z'
2 '-x, y, -z'
3 'x+1/2, y+1/2, z'
4 '-x+1/2, y+1/2, -z'

loop_
_atom_site_label
_atom_site_type_symbol
_atom_site_fract_x
_atom_site_fract_y
_atom_site_fract_z
_atom_site_U_iso_or_equiv
_atom_site_adp_type
_atom_site_occupancy
_atom_site_symmetry_multiplicity
_atom_site_calc_flag
_atom_site_refinement_flags
Ru1 Ru -0.245488(9) -0.40088(3) -0.295454(11) 0.03090(7) Uani 1 1 d .
N1 N -0.32196(15) -0.4486(3) -0.25188(16) 0.0378(6) Uani 1 1 d .
N4 N -0.29368(14) -0.2051(3) -0.34693(17) 0.0361(6) Uani 1 1 d .
N3 N -0.28494(12) -0.4735(3) -0.40851(14) 0.0299(5) Uani 1 1 d .
N2 N -0.21643(17) -0.3005(4) -0.18943(17) 0.0464(7) Uani 1 1 d .
C14 C -0.33504(16) -0.3904(7) -0.53705(18) 0.0453(8) Uani 1 1 d .
H13 H -0.3532 -0.3112 -0.5706 0.054 Uiso 1 1 calc R
C5 C -0.3191(2) -0.3849(6) -0.1815(2) 0.0490(9) Uani 1 1 d .
C16 C -0.32310(15) -0.2188(4) -0.4232(2) 0.0359(7) Uani 1 1 d .
C15 C -0.31410(15) -0.3649(3) -0.45794(18) 0.0344(8) Uani 1 1 d .
C13 C -0.32899(19) -0.5317(5) -0.5658(2) 0.0475(9) Uani 1 1 d .
H24 H -0.3422 -0.5501 -0.6192 0.057 Uiso 1 1 calc R
C1 C -0.37433(19) -0.5272(5) -0.2878(2) 0.0472(8) Uani 1 1 d .
H25 H -0.3762 -0.5704 -0.3362 0.057 Uiso 1 1 calc R
C10 C -0.1614(3) -0.2258(6) -0.1619(3) 0.0641(13) Uani 1 1 d .
H26 H -0.1324 -0.2201 -0.1928 0.077 Uiso 1 1 calc R
C11 C -0.28107(16) -0.6113(4) -0.4375(2) 0.0375(7) Uani 1 1 d .
H31 H -0.2623 -0.6892 -0.4034 0.045 Uiso 1 1 calc R
C12 C -0.30343(17) -0.6454(5) -0.5157(2) 0.0449(8) Uani 1 1 d .
H32 H -0.3010 -0.7445 -0.5337 0.054 Uiso 1 1 calc R
C4 C -0.3699(2) -0.4014(9) -0.1479(2) 0.0677(11) Uani 1 1 d .
H34 H -0.3679 -0.3569 -0.0998 0.081 Uiso 1 1 calc R
C20 C -0.2992(2) -0.0736(5) -0.3120(3) 0.0518(9) Uani 1 1 d .
H37 H -0.2779 -0.0623 -0.2596 0.062 Uiso 1 1 calc R
C18 C -0.3658(2) 0.0311(5) -0.4265(3) 0.0603(11) Uani 1 1 d .
H39 H -0.3908 0.1107 -0.4532 0.072 Uiso 1 1 calc R
C2 C -0.4258(2) -0.5471(6) -0.2559(3) 0.0653(12) Uani 1 1 d .
H43 H -0.4617 -0.6034 -0.2821 0.078 Uiso 1 1 calc R
C7 C -0.2459(4) -0.2335(9) -0.0744(3) 0.091(2) Uani 1 1 d .
H44 H -0.2756 -0.2351 -0.0443 0.109 Uiso 1 1 calc R
C17 C -0.3595(2) -0.1027(5) -0.4640(3) 0.0504(9) Uani 1 1 d .
H48 H -0.3798 -0.1144 -0.5167 0.060 Uiso 1 1 calc R
C9 C -0.1453(4) -0.1577(9) -0.0913(4) 0.098(2) Uani 1 1 d .
H57 H -0.1057 -0.1088 -0.0731 0.118 Uiso 1 1 calc R
C3 C -0.4234(3) -0.4833(7) -0.1855(4) 0.0735(15) Uani 1 1 d .
H60 H -0.4577 -0.4951 -0.1630 0.088 Uiso 1 1 calc R
C19 C -0.3350(2) 0.0460(5) -0.3498(3) 0.0625(12) Uani 1 1 d .
H61 H -0.3382 0.1362 -0.3234 0.075 Uiso 1 1 calc R
C8 C -0.1883(4) -0.1627(10) -0.0481(4) 0.109(3) Uani 1 1 d .
H62 H -0.1782 -0.1165 0.0007 0.131 Uiso 1 1 calc R
C6 C -0.2602(2) -0.3038(5) -0.1469(2) 0.0545(10) Uani 1 1 d .
S1 S -0.18815(4) -0.61008(10) -0.25655(5) 0.03780(17) Uani 1 1 d .
O1 O -0.16562(12) -0.3292(3) -0.32973(15) 0.0409(5) Uani 1 1 d .
C22 C -0.06704(16) -0.3975(8) -0.35547(19) 0.0522(8) Uani 1 1 d .
H7 H -0.0634 -0.3018 -0.3767 0.063 Uiso 1 1 calc R
C21 C -0.12018(16) -0.4291(4) -0.32545(19) 0.0406(9) Uani 1 1 d .
C26 C -0.12128(16) -0.5728(4) -0.2923(2) 0.0394(7) Uani 1 1 d .
O2 O -0.21299(15) -0.7636(3) -0.2811(2) 0.0590(8) Uani 1 1 d .
C24 C -0.0240(2) -0.6484(7) -0.3226(3) 0.0663(13) Uani 1 1 d .
H1 H 0.0075 -0.7211 -0.3232 0.080 Uiso 1 1 calc R
C25 C -0.0739(2) -0.6823(5) -0.2906(2) 0.0524(9) Uani 1 1 d .
H2 H -0.0761 -0.7774 -0.2680 0.063 Uiso 1 1 calc R
C23 C -0.0210(2) -0.5049(7) -0.3540(3) 0.0662(13) Uani 1 1 d .
H20 H 0.0136 -0.4813 -0.3746 0.079 Uiso 1 1 calc R
C28 C -0.1998(4) -0.6840(10) -0.1122(4) 0.102(3) Uani 1 1 d .
H22A H -0.2157 -0.7826 -0.1320 0.154 Uiso 1 1 calc R
H22B H -0.2351 -0.6133 -0.1202 0.154 Uiso 1 1 calc R
H22C H -0.1792 -0.6918 -0.0575 0.154 Uiso 1 1 calc R
C27 C -0.1516(2) -0.6283(7) -0.1545(3) 0.0585(12) Uani 1 1 d .
H27A H -0.1158 -0.6996 -0.1462 0.070 Uiso 1 1 calc R
H27B H -0.1346 -0.5300 -0.1335 0.070 Uiso 1 1 calc R
P1 P -0.5000 -0.5398(2) -0.5000 0.0563(4) Uani 1 2 d S
P2 P 0.0000 -0.8397(2) 0.0000 0.0524(3) Uani 1 2 d S
F1 F -0.45122(17) -0.4117(6) -0.4612(2) 0.0969(11) Uani 1 1 d .
F2 F -0.52607(17) -0.5384(6) -0.4249(2) 0.1009(13) Uani 1 1 d .
F6 F 0.02149(18) -0.8402(6) 0.09022(16) 0.1074(17) Uani 1 1 d .
F5 F -0.07337(16) -0.8400(5) 0.00106(19) 0.0953(13) Uani 1 1 d .
F3 F -0.5524(3) -0.6570(6) -0.5385(3) 0.150(3) Uani 1 1 d .
F4 F 0.0000 -0.6634(7) 0.0000 0.141(3) Uani 1 2 d S
F7 F 0.0000 -1.0158(6) 0.0000 0.126(3) Uani 1 2 d S
Cl2 Cl 0.01828(15) -1.3164(3) -0.1006(2) 0.1394(9) Uani 1 1 d .
Cl1 Cl 0.12752(16) -1.4495(4) -0.1359(3) 0.1684(14) Uani 1 1 d .
C29 C 0.0458(5) -1.4647(10) -0.1390(6) 0.125(3) Uani 1 1 d .
H3A H 0.0212 -1.4757 -0.1928 0.150 Uiso 1 1 calc R
H3B H 0.0393 -1.5562 -0.1112 0.150 Uiso 1 1 calc R

loop_
_atom_site_aniso_label
_atom_site_aniso_U_11
_atom_site_aniso_U_22
_atom_site_aniso_U_33
_atom_site_aniso_U_23
_atom_site_aniso_U_13
_atom_site_aniso_U_12
Ru1 0.02966(10) 0.03395(10) 0.02889(10) 0.00103(11) 0.00727(7) 0.00016(11)
N1 0.0378(14) 0.0455(17) 0.0317(13) 0.0042(10) 0.0117(11) 0.0053(11)
N4 0.0357(13) 0.0293(13) 0.0455(15) 0.0019(11) 0.0143(12) -0.0005(10)
N3 0.0269(12) 0.0364(13) 0.0266(12) 0.0001(10) 0.0074(10) -0.0012(10)
N2 0.0511(18) 0.0519(19) 0.0319(14) -0.0065(12) 0.0033(13) -0.0009(14)
C14 0.0391(15) 0.060(2) 0.0342(13) 0.011(2) 0.0049(11) 0.000(2)
C5 0.060(2) 0.053(2) 0.0384(15) 0.0053(18) 0.0205(14) 0.009(2)
C16 0.0294(15) 0.0355(18) 0.0425(17) 0.0061(13) 0.0090(13) -0.0003(12)
C15 0.0289(14) 0.042(2) 0.0346(15) 0.0049(11) 0.0115(12) -0.0022(11)
C13 0.0407(19) 0.069(3) 0.0325(16) -0.0111(16) 0.0094(14) -0.0046(17)
C1 0.0421(19) 0.053(2) 0.050(2) 0.0057(16) 0.0185(16) -0.0023(16)
C10 0.057(3) 0.067(3) 0.059(3) -0.017(2) -0.001(2) -0.010(2)
C11 0.0344(16) 0.0433(18) 0.0369(16) -0.0064(14) 0.0132(13) 0.0025(13)
C12 0.0354(17) 0.057(2) 0.0440(19) -0.0131(16) 0.0136(14) 0.0034(15)
C4 0.079(3) 0.083(3) 0.054(2) 0.002(3) 0.042(2) 0.014(4)
C20 0.053(2) 0.038(2) 0.064(2) -0.0075(17) 0.0145(19) 0.0021(16)
C18 0.050(2) 0.0369(19) 0.093(3) 0.012(2) 0.017(2) 0.0073(17)
C2 0.049(2) 0.076(3) 0.080(3) 0.011(2) 0.031(2) -0.004(2)
C7 0.107(5) 0.119(5) 0.047(3) -0.029(3) 0.021(3) 0.008(4)
C17 0.045(2) 0.044(2) 0.060(2) 0.0134(17) 0.0088(17) 0.0059(16)
C9 0.083(4) 0.109(5) 0.084(4) -0.044(4) -0.012(3) -0.010(4)
C3 0.066(3) 0.089(4) 0.084(4) 0.016(3) 0.052(3) 0.010(3)
C19 0.065(3) 0.0342(18) 0.096(4) -0.007(2) 0.035(3) 0.0008(17)
C8 0.126(6) 0.138(7) 0.051(3) -0.050(4) 0.000(3) -0.010(5)
C6 0.068(3) 0.060(3) 0.0358(18) -0.0079(17) 0.0147(18) 0.006(2)
S1 0.0336(4) 0.0392(4) 0.0384(4) 0.0092(3) 0.0055(3) 0.0024(3)
O1 0.0336(12) 0.0419(13) 0.0479(13) 0.0063(11) 0.0117(10) -0.0013(10)
C22 0.0369(15) 0.075(2) 0.0457(16) 0.003(3) 0.0121(12) -0.012(3)
C21 0.0317(15) 0.054(3) 0.0337(14) 0.0032(13) 0.0047(11) -0.0027(14)
C26 0.0302(16) 0.048(2) 0.0386(17) -0.0016(14) 0.0071(13) 0.0035(13)
O2 0.0504(16) 0.0378(15) 0.081(2) 0.0143(13) 0.0031(15) -0.0024(12)
C24 0.042(2) 0.092(4) 0.065(3) -0.010(2) 0.0131(19) 0.021(2)
C25 0.046(2) 0.055(2) 0.052(2) 0.0001(18) 0.0049(17) 0.0117(17)
C23 0.039(2) 0.105(4) 0.058(3) 0.000(2) 0.0190(19) 0.001(2)
C28 0.096(5) 0.142(6) 0.086(4) 0.075(5) 0.053(4) 0.051(4)
C27 0.056(3) 0.074(3) 0.042(2) 0.021(2) 0.0089(18) 0.021(2)
P1 0.0291(6) 0.0584(9) 0.0778(10) 0.000 0.0075(6) 0.000
P2 0.0595(9) 0.0571(9) 0.0402(7) 0.000 0.0123(6) 0.000
F1 0.088(2) 0.100(3) 0.109(2) -0.022(3) 0.0381(19) -0.047(2)
F2 0.0554(18) 0.161(4) 0.088(2) 0.031(2) 0.0224(17) -0.016(2)
F6 0.088(2) 0.189(5) 0.0415(14) -0.0048(18) 0.0101(14) -0.063(3)
F5 0.0638(19) 0.160(4) 0.0632(17) 0.002(2) 0.0188(14) 0.001(2)
F3 0.156(5) 0.123(4) 0.132(4) 0.016(3) -0.034(3) -0.096(4)
F4 0.217(9) 0.057(3) 0.180(8) 0.000 0.108(7) 0.000
F7 0.116(5) 0.057(3) 0.163(7) 0.000 -0.039(4) 0.000
Cl2 0.142(2) 0.1205(17) 0.178(3) -0.0026(17) 0.083(2) 0.0068(16)
Cl1 0.129(2) 0.156(3) 0.240(4) -0.013(2) 0.085(2) 0.0183(18)
C29 0.167(9) 0.112(6) 0.112(6) -0.028(5) 0.066(6) -0.062(6)

loop_
_atom_type_symbol
_atom_type_description
_atom_type_scat_dispersion_real
_atom_type_scat_dispersion_imag
_atom_type_scat_source
C C 0.0181 0.0091 'International Tables Vol C Tables 4.2.6.8 and 6.1.1.4'
H H 0.0000 0.0000 'International Tables Vol C Tables 4.2.6.8 and 6.1.1.4'
N N 0.0311 0.0180 'International Tables Vol C Tables 4.2.6.8 and 6.1.1.4'
O O 0.0492 0.0322 'International Tables Vol C Tables 4.2.6.8 and 6.1.1.4'
F F 0.0727 0.0534 'International Tables Vol C Tables 4.2.6.8 and 6.1.1.4'
P P 0.2955 0.4335 'International Tables Vol C Tables 4.2.6.8 and 6.1.1.4'
S S 0.3331 0.5567 'International Tables Vol C Tables 4.2.6.8 and 6.1.1.4'
Cl Cl 0.3639 0.7018 'International Tables Vol C Tables 4.2.6.8 and 6.1.1.4'
Ru Ru 0.0552 3.2960 'International Tables Vol C Tables 4.2.6.8 and 6.1.1.4'

loop_
_geom_angle_atom_site_label_1
_geom_angle_atom_site_label_2
_geom_angle_atom_site_label_3
_geom_angle
_geom_angle_site_symmetry_1
_geom_angle_site_symmetry_3
N1 Ru1 N4 88.81(11) . .
N1 Ru1 N3 98.07(11) . .
N1 Ru1 S1 98.55(8) . .
N1 Ru1 O1 172.61(12) . .
N4 Ru1 S1 171.21(8) . .
N3 Ru1 N4 78.20(12) . .
N3 Ru1 S1 95.90(8) . .
N2 Ru1 N1 79.52(13) . .
N2 Ru1 N4 92.82(13) . .
N2 Ru1 N3 170.79(13) . .
N2 Ru1 S1 93.26(10) . .
N2 Ru1 O1 93.71(13) . .
O1 Ru1 N4 88.58(10) . .
O1 Ru1 N3 88.16(10) . .
O1 Ru1 S1 84.69(8) . .
C5 N1 Ru1 114.9(3) . .
C1 N1 Ru1 126.0(3) . .
C1 N1 C5 119.0(3) . .
C16 N4 Ru1 114.7(2) . .
C20 N4 Ru1 127.0(3) . .
C20 N4 C16 118.2(3) . .
C15 N3 Ru1 115.1(2) . .
C11 N3 Ru1 127.4(2) . .
C11 N3 C15 117.4(3) . .
C10 N2 Ru1 125.9(3) . .
C10 N2 C6 119.0(4) . .
C6 N2 Ru1 114.9(3) . .
C13 C14 C15 119.6(4) . .
N1 C5 C4 120.3(4) . .
N1 C5 C6 114.8(3) . .
C4 C5 C6 124.8(4) . .
N4 C16 C15 115.3(3) . .
N4 C16 C17 121.5(4) . .
C17 C16 C15 123.2(3) . .
N3 C15 C14 121.9(4) . .
N3 C15 C16 116.0(3) . .
C14 C15 C16 122.1(3) . .
C12 C13 C14 119.1(3) . .
N1 C1 C2 122.3(4) . .
N2 C10 C9 123.2(6) . .
N3 C11 C12 123.3(3) . .
C13 C12 C11 118.6(4) . .
C3 C4 C5 119.9(4) . .
N4 C20 C19 122.8(4) . .
C19 C18 C17 119.1(4) . .
C3 C2 C1 119.0(5) . .
C8 C7 C6 119.0(6) . .
C16 C17 C18 119.4(4) . .
C8 C9 C10 117.9(6) . .
C2 C3 C4 119.4(4) . .
C18 C19 C20 119.0(4) . .
C9 C8 C7 121.2(5) . .
N2 C6 C5 115.6(3) . .
N2 C6 C7 119.6(5) . .
C7 C6 C5 124.8(5) . .
C26 S1 Ru1 100.01(13) . .
C26 S1 C27 101.6(2) . .
O2 S1 Ru1 122.35(12) . .
O2 S1 C26 109.40(19) . .
O2 S1 C27 104.4(2) . .
C27 S1 Ru1 116.89(18) . .
C21 O1 Ru1 116.6(2) . .
C23 C22 C21 120.9(5) . .
O1 C21 C22 121.1(4) . .
O1 C21 C26 122.6(3) . .
C26 C21 C22 116.3(4) . .
C21 C26 S1 115.4(3) . .
C25 C26 S1 121.9(3) . .
C25 C26 C21 122.6(4) . .
C25 C24 C23 119.3(4) . .
C24 C25 C26 119.1(4) . .
C22 C23 C24 121.7(4) . .
C28 C27 S1 111.0(4) . .
F1 P1 F1 88.5(4) . 2_454
F1 P1 F2 88.0(2) 2_454 2_454
F1 P1 F2 91.4(2) . 2_454
F1 P1 F2 91.4(2) 2_454 .
F1 P1 F2 88.0(2) . .
F2 P1 F2 179.1(4) . 2_454
F3 P1 F1 87.4(3) 2_454 .
F3 P1 F1 175.5(4) . .
F3 P1 F1 175.5(4) 2_454 2_454
F3 P1 F1 87.4(3) . 2_454
F3 P1 F2 90.2(3) 2_454 2_454
F3 P1 F2 90.2(3) . .
F3 P1 F2 90.4(3) . 2_454
F3 P1 F2 90.4(3) 2_454 .
F3 P1 F3 96.7(5) 2_454 .
F6 P2 F6 179.7(4) . 2
F6 P2 F5 90.97(18) 2 2
F6 P2 F5 89.03(18) 2 .
F6 P2 F5 90.97(18) . .
F6 P2 F5 89.03(18) . 2
F5 P2 F5 179.8(4) 2 .
F4 P2 F6 90.2(2) . .
F4 P2 F6 90.2(2) . 2
F4 P2 F5 90.09(19) . .
F4 P2 F5 90.09(19) . 2
F7 P2 F6 89.8(2) . .
F7 P2 F6 89.8(2) . 2
F7 P2 F5 89.91(19) . 2
F7 P2 F5 89.91(19) . .
F7 P2 F4 180.000(1) . .
Cl2 C29 Cl1 113.2(5) . .

loop_
_geom_bond_atom_site_label_1
_geom_bond_atom_site_label_2
_geom_bond_distance
_geom_bond_site_symmetry_2
Ru1 N1 2.050(3) .
Ru1 N4 2.106(3) .
Ru1 N3 2.088(3) .
Ru1 N2 2.045(3) .
Ru1 S1 2.2361(8) .
Ru1 O1 2.079(2) .
N1 C5 1.370(5) .
N1 C1 1.344(5) .
N4 C16 1.356(5) .
N4 C20 1.341(5) .
N3 C15 1.348(4) .
N3 C11 1.336(4) .
N2 C10 1.340(6) .
N2 C6 1.363(6) .
C14 C15 1.392(5) .
C14 C13 1.371(7) .
C5 C4 1.392(6) .
C5 C6 1.456(7) .
C16 C15 1.469(5) .
C16 C17 1.383(5) .
C13 C12 1.365(6) .
C1 C2 1.390(6) .
C10 C9 1.365(8) .
C11 C12 1.394(5) .
C4 C3 1.383(9) .
C20 C19 1.380(7) .
C18 C17 1.385(7) .
C18 C19 1.370(8) .
C2 C3 1.373(8) .
C7 C8 1.366(12) .
C7 C6 1.402(6) .
C9 C8 1.358(12) .
S1 C26 1.760(4) .
S1 O2 1.484(3) .
S1 C27 1.804(5) .
O1 C21 1.309(5) .
C22 C21 1.419(5) .
C22 C23 1.373(8) .
C21 C26 1.406(5) .
C26 C25 1.406(5) .
C24 C25 1.381(7) .
C24 C23 1.397(8) .
C28 C27 1.523(8) .
P1 F1 1.581(4) .
P1 F1 1.581(4) 2_454
P1 F2 1.591(4) .
P1 F2 1.591(4) 2_454
P1 F3 1.560(4) 2_454
P1 F3 1.560(4) .
P2 F6 1.564(3) 2
P2 F6 1.564(3) .
P2 F5 1.594(3) .
P2 F5 1.594(3) 2
P2 F4 1.558(6) .
P2 F7 1.557(6) .
Cl2 C29 1.662(9) .
Cl1 C29 1.760(11) .
